data_7708063
loop_
_publ_author_name
'Liu, Yingying'
'Ng, Siu-Mui'
'Yiu, Shek-Man'
'Lau, Tai-Chu'

_publ_section_title
;
 Catalytic water oxidation by an <i>in situ</i> generated ruthenium
 nitrosyl complex bearing a bipyridine-bis(alkoxide) ligand.
;
_journal_issue 35
_journal_name_full 'Dalton transactions (Cambridge, England : 2003)'
_journal_page_first 12316
_journal_page_last 12323
_journal_paper_doi 10.1039/d1dt01918j
_journal_volume 50
_journal_year 2021
_chemical_formula_moiety 'C28 H32 N4 O2 Ru, Ce N6 O18, 2(C2 H3 N), 1[CH3CN]'
_chemical_formula_sum 'C34 H41 Ce N13 O20 Ru'
_chemical_formula_weight 1192.99
_space_group_crystal_system triclinic
_space_group_IT_number 2
_space_group_name_Hall '-P 1'
_space_group_name_H-M_alt 'P -1'
_atom_sites_solution_hydrogens geom
_audit_creation_date 2021-07-15
_audit_creation_method
;
Olex2 1.3
(compiled 2020.11.12 svn.r5f609507 for OlexSys, GUI svn.r6272)
;
_audit_update_record
;
2021-07-16 deposited with the CCDC.	2021-07-30 downloaded from the CCDC.
;
_cell_angle_alpha 88.005(2)
_cell_angle_beta 89.737(3)
_cell_angle_gamma 71.800(3)
_cell_formula_units_Z 2
_cell_length_a 11.4188(4)
_cell_length_b 12.6730(4)
_cell_length_c 16.9821(5)
_cell_measurement_reflns_used 9735
_cell_measurement_temperature 173(2)
_cell_measurement_theta_max 71.6790
_cell_measurement_theta_min 6.8390
_cell_volume 2333.08(14)
_computing_cell_refinement 'CrysAlisPro, Agilent Technologies'
_computing_data_collection 'CrysAlisPro, Agilent Technologies'
_computing_data_reduction 'CrysAlisPro, Agilent Technologies'
_computing_molecular_graphics 'Olex2 1.3 (Dolomanov et al., 2009)'
_computing_publication_material 'Olex2 1.3 (Dolomanov et al., 2009)'
_computing_structure_refinement 'SHELXL-2016/6 (Sheldrick, 2016)'
_computing_structure_solution 'SHELXT-2014/5 (Sheldrick, 2014)'
_diffrn_ambient_temperature 173.00(14)
_diffrn_detector_area_resol_mean 16.1270
_diffrn_measured_fraction_theta_full 0.993
_diffrn_measured_fraction_theta_max 0.993
_diffrn_measurement_device_type 'Xcalibur, Sapphire3, Gemini ultra'
_diffrn_measurement_method '\w scans'
_diffrn_radiation_type CuK\a
_diffrn_radiation_wavelength 1.54178
_diffrn_reflns_av_R_equivalents 0.0379
_diffrn_reflns_av_unetI/netI 0.0411
_diffrn_reflns_Laue_measured_fraction_full 0.993
_diffrn_reflns_Laue_measured_fraction_max 0.993
_diffrn_reflns_limit_h_max 13
_diffrn_reflns_limit_h_min -13
_diffrn_reflns_limit_k_max 13
_diffrn_reflns_limit_k_min -15
_diffrn_reflns_limit_l_max 20
_diffrn_reflns_limit_l_min -13
_diffrn_reflns_number 16452
_diffrn_reflns_point_group_measured_fraction_full 0.993
_diffrn_reflns_point_group_measured_fraction_max 0.993
_diffrn_reflns_theta_full 67.679
_diffrn_reflns_theta_max 68.225
_diffrn_reflns_theta_min 3.674
_diffrn_source 'Enhance Ultra (Cu) X-ray Source'
_exptl_absorpt_coefficient_mu 10.854
_exptl_absorpt_correction_T_max 1.00000
_exptl_absorpt_correction_T_min 0.10693
_exptl_absorpt_correction_type multi-scan
_exptl_absorpt_process_details
;
CrysAlisPro, Agilent Technologies,
Version 1.171.37.35h (release 09-02-2015 CrysAlis171 .NET)
(compiled Feb  9 2015,16:26:32)
Empirical absorption correction using spherical harmonics,
 implemented in SCALE3 ABSPACK scaling algorithm.
;
_exptl_crystal_colour green
_exptl_crystal_density_diffrn 1.698
_exptl_crystal_description block
_exptl_crystal_F_000 1196
_exptl_crystal_size_max 0.34
_exptl_crystal_size_mid 0.17
_exptl_crystal_size_min 0.02
_refine_diff_density_max 1.659
_refine_diff_density_min -0.898
_refine_diff_density_rms 0.132
_refine_ls_extinction_method none
_refine_ls_goodness_of_fit_ref 1.075
_refine_ls_hydrogen_treatment constr
_refine_ls_matrix_type full
_refine_ls_number_parameters 603
_refine_ls_number_reflns 8489
_refine_ls_number_restraints 0
_refine_ls_restrained_S_all 1.075
_refine_ls_R_factor_all 0.0387
_refine_ls_R_factor_gt 0.0378
_refine_ls_shift/su_max 0.001
_refine_ls_shift/su_mean 0.000
_refine_ls_structure_factor_coef Fsqd
_refine_ls_weighting_details 'w=1/[\s^2^(Fo^2^)+(0.0699P)^2^+1.0580P] where P=(Fo^2^+2Fc^2^)/3'
_refine_ls_weighting_scheme calc
_refine_ls_wR_factor_gt 0.1041
_refine_ls_wR_factor_ref 0.1051
_reflns_Friedel_coverage 0.000
_reflns_number_gt 8246
_reflns_number_total 8489
_reflns_threshold_expression 'I > 2\s(I)'
_cod_data_source_file d1dt01918j2.cif
_cod_data_source_block 051717a_ying
_cod_depositor_comments 'Adding full bibliography for 7708063--7708064.cif.'
_cod_database_code 7708063
_shelx_shelxl_version_number 2016/6
_shelx_space_group_comment
;
The symmetry employed for this shelxl refinement is uniquely defined
by the following loop, which should always be used as a source of
symmetry information in preference to the above space-group names.
They are only intended as comments.
;
_olex2_refinement_description
;
1. Fixed Uiso
 At 1.2 times of:
  All C(H) groups
 At 1.5 times of:
  All C(H,H,H) groups
2.a Aromatic/amide H refined with riding coordinates:
 C2(H2), C3(H3), C4(H4), C7(H7), C8(H8), C9(H9), C17(H17), C18(H18), C20(H20),
 C21(H21), C23(H23), C24(H24), C26(H26), C27(H27)
2.b Idealised Me refined as rotating group:
 C11(H11A,H11B,H11C), C13(H13A,H13B,H13C), C14(H14A,H14B,H14C), C16(H16A,H16B,
 H16C), C22(H22A,H22B,H22C), C28(H28A,H28B,H28C), C30(H30A,H30B,H30C), C32(H32A,
 H32B,H32C)
;
_smtbx_masks_special_details
;
A solvent mask was calculated and 38 electrons were 
found in a volume of 175\%A^3^ in 2 voids per unit cell. 
This is consistent with the presence of 
1[CH3CN] per Asymmetric Unit 
which account for 44 electrons 
per unit cell.
;
_smtbx_masks_void_probe_radius 1.2
_smtbx_masks_void_truncation_radius 1.2
_olex2_submission_special_instructions 'No special instructions were received'

loop_
_space_group_symop_operation_xyz
'x, y, z'
'-x, -y, -z'

loop_
_atom_site_label
_atom_site_type_symbol
_atom_site_fract_x
_atom_site_fract_y
_atom_site_fract_z
_atom_site_U_iso_or_equiv
_atom_site_adp_type
_atom_site_occupancy
_atom_site_site_symmetry_order
_atom_site_calc_flag
_atom_site_refinement_flags_posn
_atom_site_refinement_flags_adp
_atom_site_refinement_flags_occupancy
_atom_site_disorder_assembly
_atom_site_disorder_group
Ru1 Ru 0.25349(2) 0.84752(2) 0.24369(2) 0.01748(9) Uani 1 1 d . . . . .
O1 O 0.1689(2) 0.8717(2) 0.14547(15) 0.0272(5) Uani 1 1 d . . . . .
O2 O 0.2821(2) 0.9483(2) 0.31621(15) 0.0241(5) Uani 1 1 d . . . . .
N1 N 0.3005(3) 0.6933(3) 0.20133(18) 0.0214(6) Uani 1 1 d . . . . .
N2 N 0.3158(3) 0.7482(3) 0.33953(17) 0.0207(6) Uani 1 1 d . . . . .
N3 N 0.0772(3) 0.8533(2) 0.28368(18) 0.0214(6) Uani 1 1 d . . . . .
N4 N 0.4219(3) 0.8581(3) 0.20038(17) 0.0216(6) Uani 1 1 d . . . . .
C1 C 0.2826(3) 0.6837(3) 0.1243(2) 0.0262(7) Uani 1 1 d . . . . .
C2 C 0.3219(4) 0.5790(4) 0.0930(3) 0.0353(9) Uani 1 1 d . . . . .
H2 H 0.311982 0.570548 0.038298 0.042 Uiso 1 1 calc R U . . .
C3 C 0.3754(4) 0.4874(4) 0.1414(3) 0.0383(10) Uani 1 1 d . . . . .
H3 H 0.404409 0.415734 0.119818 0.046 Uiso 1 1 calc R U . . .
C4 C 0.3873(3) 0.4991(3) 0.2219(3) 0.0312(8) Uani 1 1 d . . . . .
H4 H 0.421428 0.435941 0.255977 0.037 Uiso 1 1 calc R U . . .
C5 C 0.3485(3) 0.6045(3) 0.2508(2) 0.0240(7) Uani 1 1 d . . . . .
C6 C 0.3522(3) 0.6362(3) 0.3327(2) 0.0237(7) Uani 1 1 d . . . . .
C7 C 0.3821(4) 0.5677(4) 0.4000(3) 0.0353(9) Uani 1 1 d . . . . .
H7 H 0.407438 0.489167 0.396578 0.042 Uiso 1 1 calc R U . . .
C8 C 0.3742(4) 0.6161(4) 0.4717(3) 0.0399(10) Uani 1 1 d . . . . .
H8 H 0.391038 0.570469 0.518502 0.048 Uiso 1 1 calc R U . . .
C9 C 0.3421(4) 0.7307(4) 0.4769(2) 0.0351(9) Uani 1 1 d . . . . .
H9 H 0.339728 0.763376 0.526653 0.042 Uiso 1 1 calc R U . . .
C10 C 0.3135(3) 0.7967(3) 0.4087(2) 0.0259(8) Uani 1 1 d . . . . .
C11 C 0.0993(5) 0.7845(5) 0.0414(3) 0.0484(12) Uani 1 1 d . . . . .
H11A H 0.049424 0.756981 0.079128 0.073 Uiso 1 1 calc R U . . .
H11B H 0.124052 0.732893 -0.001735 0.073 Uiso 1 1 calc R U . . .
H11C H 0.050789 0.857954 0.020237 0.073 Uiso 1 1 calc R U . . .
C12 C 0.2144(4) 0.7931(4) 0.0831(2) 0.0292(8) Uani 1 1 d . . . . .
C13 C 0.2977(5) 0.8310(5) 0.0254(3) 0.0462(11) Uani 1 1 d . . . . .
H13A H 0.258257 0.909231 0.009668 0.069 Uiso 1 1 calc R U . . .
H13B H 0.311065 0.785552 -0.021306 0.069 Uiso 1 1 calc R U . . .
H13C H 0.377078 0.822589 0.050886 0.069 Uiso 1 1 calc R U . . .
C14 C 0.1631(4) 0.9842(4) 0.4392(3) 0.0357(9) Uani 1 1 d . . . . .
H14A H 0.143442 1.063992 0.426889 0.054 Uiso 1 1 calc R U . . .
H14B H 0.171006 0.970892 0.496452 0.054 Uiso 1 1 calc R U . . .
H14C H 0.096990 0.957941 0.419493 0.054 Uiso 1 1 calc R U . . .
C15 C 0.2844(3) 0.9216(3) 0.4001(2) 0.0266(8) Uani 1 1 d . . . . .
C16 C 0.3913(4) 0.9541(4) 0.4347(3) 0.0394(10) Uani 1 1 d . . . . .
H16A H 0.466505 0.919857 0.404916 0.059 Uiso 1 1 calc R U . . .
H16B H 0.404092 0.928218 0.490003 0.059 Uiso 1 1 calc R U . . .
H16C H 0.371809 1.035169 0.431389 0.059 Uiso 1 1 calc R U . . .
C17 C 0.0446(4) 0.7651(3) 0.3083(3) 0.0291(8) Uani 1 1 d . . . . .
H17 H 0.104948 0.693758 0.308827 0.035 Uiso 1 1 calc R U . . .
C18 C -0.0727(4) 0.7738(4) 0.3328(3) 0.0344(9) Uani 1 1 d . . . . .
H18 H -0.092514 0.709008 0.349121 0.041 Uiso 1 1 calc R U . . .
C19 C -0.1628(3) 0.8778(3) 0.3336(2) 0.0298(8) Uani 1 1 d . . . . .
C20 C -0.1290(4) 0.9674(3) 0.3071(3) 0.0326(9) Uani 1 1 d . . . . .
H20 H -0.187770 1.039582 0.305968 0.039 Uiso 1 1 calc R U . . .
C21 C -0.0096(4) 0.9535(3) 0.2819(3) 0.0316(8) Uani 1 1 d . . . . .
H21 H 0.011451 1.016528 0.262923 0.038 Uiso 1 1 calc R U . . .
C22 C -0.2906(4) 0.8913(4) 0.3631(3) 0.0440(11) Uani 1 1 d . . . . .
H22A H -0.315380 0.827197 0.348461 0.066 Uiso 1 1 calc R U . . .
H22B H -0.348039 0.959381 0.339465 0.066 Uiso 1 1 calc R U . . .
H22C H -0.291750 0.896176 0.420561 0.066 Uiso 1 1 calc R U . . .
C23 C 0.5288(3) 0.7762(3) 0.2081(2) 0.0243(7) Uani 1 1 d . . . . .
H23 H 0.529171 0.707735 0.232848 0.029 Uiso 1 1 calc R U . . .
C24 C 0.6385(4) 0.7875(3) 0.1814(3) 0.0306(8) Uani 1 1 d . . . . .
H24 H 0.712703 0.727496 0.188603 0.037 Uiso 1 1 calc R U . . .
C25 C 0.6416(4) 0.8858(3) 0.1440(2) 0.0270(8) Uani 1 1 d . . . . .
C26 C 0.5296(4) 0.9709(3) 0.1361(3) 0.0304(8) Uani 1 1 d . . . . .
H26 H 0.526788 1.040065 0.111460 0.036 Uiso 1 1 calc R U . . .
C27 C 0.4228(4) 0.9544(3) 0.1642(2) 0.0283(8) Uani 1 1 d . . . . .
H27 H 0.347198 1.012930 0.157771 0.034 Uiso 1 1 calc R U . . .
C28 C 0.7597(4) 0.9005(4) 0.1135(3) 0.0404(10) Uani 1 1 d . . . . .
H28A H 0.830028 0.841827 0.136519 0.061 Uiso 1 1 calc R U . . .
H28B H 0.764334 0.973245 0.128041 0.061 Uiso 1 1 calc R U . . .
H28C H 0.761666 0.895949 0.055967 0.061 Uiso 1 1 calc R U . . .
Ce1 Ce 0.83714(2) 0.37387(2) 0.24599(2) 0.02071(8) Uani 1 1 d . . . . .
O3 O 0.7477(2) 0.4101(2) 0.10844(16) 0.0285(6) Uani 1 1 d . . . . .
O4 O 0.6597(2) 0.5302(2) 0.19415(16) 0.0281(5) Uani 1 1 d . . . . .
O5 O 0.6024(3) 0.5611(3) 0.07151(18) 0.0363(6) Uani 1 1 d . . . . .
O6 O 0.9824(2) 0.2919(2) 0.13966(17) 0.0300(6) Uani 1 1 d . . . . .
O7 O 1.0251(2) 0.2056(2) 0.25290(17) 0.0310(6) Uani 1 1 d . . . . .
O8 O 1.1330(3) 0.1351(3) 0.1504(2) 0.0508(9) Uani 1 1 d . . . . .
O9 O 0.8050(2) 0.2031(2) 0.19168(17) 0.0296(6) Uani 1 1 d . . . . .
O10 O 0.6452(3) 0.3236(2) 0.23787(18) 0.0320(6) Uani 1 1 d . . . . .
O11 O 0.6276(3) 0.1733(3) 0.1884(2) 0.0505(9) Uani 1 1 d . . . . .
O12 O 0.6803(3) 0.4600(2) 0.34733(17) 0.0326(6) Uani 1 1 d . . . . .
O13 O 0.8033(3) 0.5536(2) 0.31630(17) 0.0320(6) Uani 1 1 d . . . . .
O14 O 0.6505(4) 0.6228(3) 0.3962(2) 0.0550(9) Uani 1 1 d . . . . .
O15 O 1.0293(3) 0.4262(3) 0.25512(18) 0.0347(6) Uani 1 1 d . . . . .
O16 O 0.8992(3) 0.5202(2) 0.16906(17) 0.0306(6) Uani 1 1 d . . . . .
O17 O 1.0702(3) 0.5581(3) 0.1857(2) 0.0500(9) Uani 1 1 d . . . . .
O18 O 0.8250(3) 0.2351(2) 0.35197(17) 0.0328(6) Uani 1 1 d . . . . .
O19 O 0.9333(3) 0.3425(3) 0.37669(18) 0.0357(6) Uani 1 1 d . . . . .
O20 O 0.9265(3) 0.2137(3) 0.46293(19) 0.0443(8) Uani 1 1 d . . . . .
N5 N 0.6669(3) 0.5029(3) 0.12247(19) 0.0241(6) Uani 1 1 d . . . . .
N6 N 1.0503(3) 0.2080(3) 0.1801(2) 0.0298(7) Uani 1 1 d . . . . .
N7 N 0.6900(3) 0.2317(3) 0.2052(2) 0.0299(7) Uani 1 1 d . . . . .
N8 N 0.7099(3) 0.5482(3) 0.3552(2) 0.0334(7) Uani 1 1 d . . . . .
N9 N 1.0032(3) 0.5037(3) 0.2029(2) 0.0303(7) Uani 1 1 d . . . . .
N10 N 0.8967(3) 0.2615(3) 0.4003(2) 0.0311(7) Uani 1 1 d . . . . .
N11 N 0.4707(9) 1.2353(10) 0.3822(4) 0.135(4) Uani 1 1 d . . . . .
C29 C 0.4057(6) 1.2291(6) 0.3348(4) 0.0618(16) Uani 1 1 d . . . . .
C30 C 0.3258(6) 1.2208(6) 0.2722(4) 0.0633(16) Uani 1 1 d . . . . .
H30A H 0.370524 1.212395 0.222278 0.095 Uiso 1 1 calc R U . . .
H30B H 0.254345 1.288234 0.269033 0.095 Uiso 1 1 calc R U . . .
H30C H 0.297696 1.156023 0.282523 0.095 Uiso 1 1 calc R U . . .
N12 N 0.3591(7) 0.2260(5) 0.0595(4) 0.085(2) Uani 1 1 d . . . . .
C31 C 0.2692(6) 0.2906(5) 0.0392(3) 0.0558(15) Uani 1 1 d . . . . .
C32 C 0.1561(6) 0.3729(6) 0.0129(3) 0.0606(15) Uani 1 1 d . . . . .
H32A H 0.085607 0.354394 0.035637 0.091 Uiso 1 1 calc R U . . .
H32B H 0.150934 0.373755 -0.044732 0.091 Uiso 1 1 calc R U . . .
H32C H 0.155004 0.446275 0.029892 0.091 Uiso 1 1 calc R U . . .

loop_
_atom_site_aniso_label
_atom_site_aniso_U_11
_atom_site_aniso_U_22
_atom_site_aniso_U_33
_atom_site_aniso_U_23
_atom_site_aniso_U_13
_atom_site_aniso_U_12
Ru1 0.01912(14) 0.01714(14) 0.01699(14) 0.00158(10) -0.00073(9) -0.00706(10)
O1 0.0299(13) 0.0307(14) 0.0199(12) 0.0018(11) -0.0034(10) -0.0083(11)
O2 0.0294(13) 0.0225(12) 0.0234(13) -0.0053(10) 0.0017(10) -0.0118(10)
N1 0.0208(14) 0.0231(15) 0.0230(15) -0.0022(12) 0.0005(11) -0.0108(11)
N2 0.0187(13) 0.0264(15) 0.0168(14) 0.0034(12) -0.0002(10) -0.0073(11)
N3 0.0224(14) 0.0205(14) 0.0239(15) 0.0006(12) -0.0024(11) -0.0104(11)
N4 0.0213(14) 0.0234(15) 0.0215(14) 0.0014(12) -0.0008(11) -0.0090(12)
C1 0.0242(17) 0.035(2) 0.0250(18) -0.0056(15) 0.0036(13) -0.0163(15)
C2 0.035(2) 0.042(2) 0.037(2) -0.0181(19) 0.0079(17) -0.0208(18)
C3 0.033(2) 0.031(2) 0.056(3) -0.018(2) 0.0104(19) -0.0157(17)
C4 0.0221(17) 0.0221(18) 0.051(2) -0.0023(17) 0.0043(16) -0.0095(14)
C5 0.0186(15) 0.0214(17) 0.0333(19) 0.0023(15) 0.0019(13) -0.0085(13)
C6 0.0191(16) 0.0210(17) 0.0294(19) 0.0074(14) -0.0005(13) -0.0048(13)
C7 0.0272(19) 0.034(2) 0.040(2) 0.0142(18) 0.0003(16) -0.0045(16)
C8 0.029(2) 0.051(3) 0.029(2) 0.0203(19) -0.0006(16) 0.0012(18)
C9 0.0245(18) 0.056(3) 0.0193(18) 0.0053(18) 0.0000(14) -0.0059(18)
C10 0.0193(16) 0.037(2) 0.0223(18) -0.0025(15) 0.0023(13) -0.0094(15)
C11 0.044(3) 0.071(3) 0.032(2) -0.011(2) -0.0130(19) -0.019(2)
C12 0.0324(19) 0.039(2) 0.0179(17) -0.0033(16) -0.0008(14) -0.0128(17)
C13 0.058(3) 0.061(3) 0.024(2) 0.007(2) 0.0068(19) -0.025(2)
C14 0.029(2) 0.041(2) 0.037(2) -0.0127(19) 0.0110(17) -0.0100(17)
C15 0.0239(17) 0.039(2) 0.0194(17) -0.0075(15) 0.0043(13) -0.0121(15)
C16 0.039(2) 0.056(3) 0.034(2) -0.014(2) 0.0023(17) -0.028(2)
C17 0.0261(18) 0.0189(17) 0.042(2) -0.0005(16) 0.0040(16) -0.0072(14)
C18 0.033(2) 0.027(2) 0.046(2) 0.0030(18) 0.0065(18) -0.0152(17)
C19 0.0235(18) 0.034(2) 0.034(2) -0.0039(16) -0.0007(15) -0.0108(15)
C20 0.0225(18) 0.0249(19) 0.047(2) 0.0029(17) -0.0001(16) -0.0036(15)
C21 0.0291(19) 0.0228(19) 0.043(2) 0.0074(17) -0.0012(16) -0.0088(15)
C22 0.027(2) 0.047(3) 0.061(3) -0.008(2) 0.0100(19) -0.0151(19)
C23 0.0271(18) 0.0174(16) 0.0269(18) 0.0031(14) 0.0030(14) -0.0050(14)
C24 0.0233(18) 0.028(2) 0.039(2) 0.0013(17) 0.0051(15) -0.0057(15)
C25 0.0301(19) 0.0279(19) 0.0265(18) 0.0001(15) 0.0037(14) -0.0142(15)
C26 0.031(2) 0.0240(19) 0.038(2) 0.0061(16) 0.0005(16) -0.0124(15)
C27 0.0274(18) 0.0224(18) 0.035(2) 0.0066(16) -0.0018(15) -0.0083(15)
C28 0.032(2) 0.038(2) 0.056(3) -0.001(2) 0.0149(19) -0.0165(18)
Ce1 0.02322(12) 0.01821(12) 0.02156(12) 0.00225(8) 0.00156(8) -0.00804(8)
O3 0.0262(13) 0.0271(14) 0.0279(14) -0.0022(11) -0.0002(10) -0.0017(11)
O4 0.0333(14) 0.0236(13) 0.0263(13) -0.0004(10) 0.0032(10) -0.0073(11)
O5 0.0335(15) 0.0358(16) 0.0344(15) 0.0094(13) -0.0061(12) -0.0043(12)
O6 0.0277(13) 0.0273(14) 0.0321(14) 0.0021(11) 0.0040(11) -0.0049(11)
O7 0.0253(13) 0.0282(14) 0.0382(16) 0.0063(12) -0.0009(11) -0.0071(11)
O8 0.0348(17) 0.0412(18) 0.064(2) -0.0116(17) 0.0055(15) 0.0067(14)
O9 0.0252(13) 0.0241(13) 0.0403(16) -0.0011(11) 0.0017(11) -0.0086(10)
O10 0.0298(14) 0.0253(14) 0.0407(16) -0.0039(12) 0.0040(12) -0.0079(11)
O11 0.0402(17) 0.0464(19) 0.076(3) -0.0189(18) -0.0010(16) -0.0271(15)
O12 0.0419(16) 0.0284(14) 0.0307(15) -0.0009(12) 0.0096(12) -0.0157(12)
O13 0.0390(15) 0.0306(15) 0.0299(14) -0.0026(12) 0.0055(12) -0.0158(12)
O14 0.066(2) 0.045(2) 0.056(2) -0.0254(17) 0.0246(18) -0.0194(17)
O15 0.0324(15) 0.0354(16) 0.0353(16) 0.0064(13) -0.0033(12) -0.0101(12)
O16 0.0327(14) 0.0287(14) 0.0308(14) 0.0066(11) 0.0025(11) -0.0112(11)
O17 0.0486(19) 0.051(2) 0.062(2) 0.0019(17) 0.0136(16) -0.0343(17)
O18 0.0397(15) 0.0273(14) 0.0331(15) 0.0069(12) 0.0023(12) -0.0138(12)
O19 0.0430(16) 0.0364(16) 0.0299(15) 0.0088(12) -0.0068(12) -0.0167(13)
O20 0.0453(18) 0.0467(19) 0.0331(16) 0.0187(14) -0.0022(13) -0.0054(14)
N5 0.0233(14) 0.0209(15) 0.0268(16) 0.0029(12) 0.0015(12) -0.0055(12)
N6 0.0197(15) 0.0264(17) 0.043(2) -0.0023(14) -0.0016(13) -0.0058(13)
N7 0.0275(16) 0.0278(17) 0.0367(18) 0.0002(14) -0.0007(13) -0.0123(13)
N8 0.047(2) 0.0317(18) 0.0244(16) -0.0040(14) 0.0067(14) -0.0156(15)
N9 0.0319(17) 0.0278(17) 0.0344(18) -0.0007(14) 0.0075(14) -0.0142(14)
N10 0.0347(17) 0.0271(17) 0.0277(17) 0.0079(14) 0.0032(13) -0.0054(14)
N11 0.156(7) 0.239(11) 0.068(4) 0.049(6) -0.055(5) -0.152(8)
C29 0.071(4) 0.073(4) 0.059(3) 0.013(3) -0.014(3) -0.049(3)
C30 0.065(4) 0.068(4) 0.064(4) -0.002(3) -0.018(3) -0.030(3)
N12 0.115(5) 0.058(3) 0.084(4) 0.017(3) -0.044(4) -0.031(3)
C31 0.090(4) 0.057(3) 0.037(3) 0.011(2) -0.019(3) -0.048(3)
C32 0.069(4) 0.080(4) 0.044(3) 0.022(3) -0.005(3) -0.041(3)

loop_
_atom_type_symbol
_atom_type_description
_atom_type_scat_dispersion_real
_atom_type_scat_dispersion_imag
_atom_type_scat_source
C C 0.0181 0.0091 'International Tables Vol C Tables 4.2.6.8 and 6.1.1.4'
Ce Ce -1.8482 9.6596 'International Tables Vol C Tables 4.2.6.8 and 6.1.1.4'
H H 0.0000 0.0000 'International Tables Vol C Tables 4.2.6.8 and 6.1.1.4'
N N 0.0311 0.0180 'International Tables Vol C Tables 4.2.6.8 and 6.1.1.4'
O O 0.0492 0.0322 'International Tables Vol C Tables 4.2.6.8 and 6.1.1.4'
Ru Ru 0.0552 3.2960 'International Tables Vol C Tables 4.2.6.8 and 6.1.1.4'

loop_
_geom_angle_atom_site_label_1
_geom_angle_atom_site_label_2
_geom_angle_atom_site_label_3
_geom_angle
_geom_angle_site_symmetry_1
_geom_angle_site_symmetry_3
_geom_angle_publ_flag
O1 Ru1 O2 131.61(12) . . ?
O1 Ru1 N1 77.50(12) . . ?
O1 Ru1 N2 148.67(12) . . ?
O1 Ru1 N3 80.84(12) . . ?
O1 Ru1 N4 96.83(12) . . ?
O2 Ru1 N1 149.42(12) . . ?
O2 Ru1 N2 77.80(12) . . ?
O2 Ru1 N3 97.16(11) . . ?
O2 Ru1 N4 80.53(11) . . ?
N1 Ru1 N3 96.93(12) . . ?
N1 Ru1 N4 87.49(12) . . ?
N2 Ru1 N1 76.49(12) . . ?
N2 Ru1 N3 85.25(12) . . ?
N2 Ru1 N4 99.17(11) . . ?
N4 Ru1 N3 174.40(12) . . ?
C12 O1 Ru1 119.3(2) . . ?
C15 O2 Ru1 119.4(2) . . ?
C1 N1 Ru1 117.8(3) . . ?
C1 N1 C5 122.8(3) . . ?
C5 N1 Ru1 119.4(2) . . ?
C6 N2 Ru1 119.4(2) . . ?
C10 N2 Ru1 117.7(3) . . ?
C10 N2 C6 122.8(3) . . ?
C17 N3 Ru1 125.0(3) . . ?
C17 N3 C21 118.1(3) . . ?
C21 N3 Ru1 116.9(2) . . ?
C23 N4 Ru1 123.9(2) . . ?
C23 N4 C27 118.1(3) . . ?
C27 N4 Ru1 118.0(2) . . ?
N1 C1 C2 118.7(4) . . ?
N1 C1 C12 113.0(3) . . ?
C2 C1 C12 128.2(4) . . ?
C1 C2 H2 120.1 . . ?
C3 C2 C1 119.8(4) . . ?
C3 C2 H2 120.1 . . ?
C2 C3 H3 119.8 . . ?
C2 C3 C4 120.3(4) . . ?
C4 C3 H3 119.8 . . ?
C3 C4 H4 120.8 . . ?
C5 C4 C3 118.3(4) . . ?
C5 C4 H4 120.8 . . ?
N1 C5 C4 120.0(4) . . ?
N1 C5 C6 112.4(3) . . ?
C4 C5 C6 127.6(4) . . ?
N2 C6 C5 112.1(3) . . ?
N2 C6 C7 119.4(4) . . ?
C7 C6 C5 128.4(4) . . ?
C6 C7 H7 120.7 . . ?
C8 C7 C6 118.5(4) . . ?
C8 C7 H7 120.7 . . ?
C7 C8 H8 119.5 . . ?
C7 C8 C9 121.0(4) . . ?
C9 C8 H8 119.5 . . ?
C8 C9 H9 120.4 . . ?
C10 C9 C8 119.1(4) . . ?
C10 C9 H9 120.4 . . ?
N2 C10 C9 119.0(4) . . ?
N2 C10 C15 113.0(3) . . ?
C9 C10 C15 127.9(4) . . ?
H11A C11 H11B 109.5 . . ?
H11A C11 H11C 109.5 . . ?
H11B C11 H11C 109.5 . . ?
C12 C11 H11A 109.5 . . ?
C12 C11 H11B 109.5 . . ?
C12 C11 H11C 109.5 . . ?
O1 C12 C1 105.9(3) . . ?
O1 C12 C11 105.6(3) . . ?
O1 C12 C13 112.2(4) . . ?
C1 C12 C11 110.2(4) . . ?
C1 C12 C13 111.5(4) . . ?
C13 C12 C11 111.1(4) . . ?
C12 C13 H13A 109.5 . . ?
C12 C13 H13B 109.5 . . ?
C12 C13 H13C 109.5 . . ?
H13A C13 H13B 109.5 . . ?
H13A C13 H13C 109.5 . . ?
H13B C13 H13C 109.5 . . ?
H14A C14 H14B 109.5 . . ?
H14A C14 H14C 109.5 . . ?
H14B C14 H14C 109.5 . . ?
C15 C14 H14A 109.5 . . ?
C15 C14 H14B 109.5 . . ?
C15 C14 H14C 109.5 . . ?
O2 C15 C10 106.5(3) . . ?
O2 C15 C14 111.6(3) . . ?
O2 C15 C16 106.4(3) . . ?
C10 C15 C14 112.5(3) . . ?
C10 C15 C16 108.9(3) . . ?
C14 C15 C16 110.7(3) . . ?
C15 C16 H16A 109.5 . . ?
C15 C16 H16B 109.5 . . ?
C15 C16 H16C 109.5 . . ?
H16A C16 H16B 109.5 . . ?
H16A C16 H16C 109.5 . . ?
H16B C16 H16C 109.5 . . ?
N3 C17 H17 118.8 . . ?
N3 C17 C18 122.5(4) . . ?
C18 C17 H17 118.8 . . ?
C17 C18 H18 120.0 . . ?
C17 C18 C19 120.0(4) . . ?
C19 C18 H18 120.0 . . ?
C18 C19 C22 121.7(4) . . ?
C20 C19 C18 117.0(4) . . ?
C20 C19 C22 121.3(4) . . ?
C19 C20 H20 119.8 . . ?
C19 C20 C21 120.4(4) . . ?
C21 C20 H20 119.8 . . ?
N3 C21 C20 121.9(4) . . ?
N3 C21 H21 119.0 . . ?
C20 C21 H21 119.0 . . ?
C19 C22 H22A 109.5 . . ?
C19 C22 H22B 109.5 . . ?
C19 C22 H22C 109.5 . . ?
H22A C22 H22B 109.5 . . ?
H22A C22 H22C 109.5 . . ?
H22B C22 H22C 109.5 . . ?
N4 C23 H23 118.8 . . ?
N4 C23 C24 122.4(4) . . ?
C24 C23 H23 118.8 . . ?
C23 C24 H24 119.7 . . ?
C23 C24 C25 120.5(4) . . ?
C25 C24 H24 119.7 . . ?
C24 C25 C26 116.7(3) . . ?
C24 C25 C28 121.9(4) . . ?
C26 C25 C28 121.4(4) . . ?
C25 C26 H26 120.0 . . ?
C27 C26 C25 119.9(4) . . ?
C27 C26 H26 120.0 . . ?
N4 C27 C26 122.4(4) . . ?
N4 C27 H27 118.8 . . ?
C26 C27 H27 118.8 . . ?
C25 C28 H28A 109.5 . . ?
C25 C28 H28B 109.5 . . ?
C25 C28 H28C 109.5 . . ?
H28A C28 H28B 109.5 . . ?
H28A C28 H28C 109.5 . . ?
H28B C28 H28C 109.5 . . ?
O3 Ce1 O13 111.10(9) . . ?
O4 Ce1 O3 50.85(9) . . ?
O4 Ce1 O7 161.94(9) . . ?
O4 Ce1 O9 104.59(9) . . ?
O4 Ce1 O12 65.75(9) . . ?
O4 Ce1 O13 65.94(9) . . ?
O4 Ce1 O15 112.29(9) . . ?
O4 Ce1 O16 66.23(9) . . ?
O4 Ce1 O18 125.24(9) . . ?
O6 Ce1 O3 64.75(9) . . ?
O6 Ce1 O4 111.22(9) . . ?
O6 Ce1 O7 51.36(9) . . ?
O6 Ce1 O9 66.61(9) . . ?
O6 Ce1 O12 176.57(9) . . ?
O6 Ce1 O13 130.11(9) . . ?
O6 Ce1 O15 68.69(10) . . ?
O6 Ce1 O16 68.70(9) . . ?
O6 Ce1 O18 113.37(9) . . ?
O7 Ce1 O3 111.37(9) . . ?
O7 Ce1 O9 66.01(9) . . ?
O7 Ce1 O13 127.13(10) . . ?
O9 Ce1 O3 68.29(9) . . ?
O9 Ce1 O13 162.30(9) . . ?
O10 Ce1 O3 69.04(10) . . ?
O10 Ce1 O4 67.36(9) . . ?
O10 Ce1 O6 111.92(10) . . ?
O10 Ce1 O7 112.01(9) . . ?
O10 Ce1 O9 51.01(9) . . ?
O10 Ce1 O12 65.69(10) . . ?
O10 Ce1 O13 111.58(9) . . ?
O10 Ce1 O15 179.36(9) . . ?
O10 Ce1 O16 129.35(10) . . ?
O10 Ce1 O18 67.64(10) . . ?
O12 Ce1 O3 111.84(9) . . ?
O12 Ce1 O7 131.48(10) . . ?
O12 Ce1 O9 112.15(9) . . ?
O12 Ce1 O13 50.78(9) . . ?
O12 Ce1 O16 110.66(9) . . ?
O12 Ce1 O18 68.35(10) . . ?
O15 Ce1 O3 111.20(10) . . ?
O15 Ce1 O7 68.50(9) . . ?
O15 Ce1 O9 129.62(9) . . ?
O15 Ce1 O12 113.70(10) . . ?
O15 Ce1 O13 67.78(10) . . ?
O15 Ce1 O16 50.56(10) . . ?
O15 Ce1 O18 112.37(10) . . ?
O16 Ce1 O3 66.57(9) . . ?
O16 Ce1 O7 105.91(9) . . ?
O16 Ce1 O9 126.22(9) . . ?
O16 Ce1 O13 65.31(9) . . ?
O18 Ce1 O3 131.20(10) . . ?
O18 Ce1 O7 67.02(9) . . ?
O18 Ce1 O9 67.49(10) . . ?
O18 Ce1 O13 104.84(9) . . ?
O18 Ce1 O16 161.96(10) . . ?
O19 Ce1 O3 176.77(9) . . ?
O19 Ce1 O4 129.81(10) . . ?
O19 Ce1 O6 113.20(10) . . ?
O19 Ce1 O7 67.74(10) . . ?
O19 Ce1 O9 113.52(10) . . ?
O19 Ce1 O10 114.19(10) . . ?
O19 Ce1 O12 70.22(11) . . ?
O19 Ce1 O13 68.06(10) . . ?
O19 Ce1 O15 65.57(10) . . ?
O19 Ce1 O16 110.51(10) . . ?
O19 Ce1 O18 51.64(10) . . ?
N5 O3 Ce1 96.0(2) . . ?
N5 O4 Ce1 97.7(2) . . ?
N6 O6 Ce1 97.0(2) . . ?
N6 O7 Ce1 95.7(2) . . ?
N7 O9 Ce1 95.6(2) . . ?
N7 O10 Ce1 97.7(2) . . ?
N8 O12 Ce1 97.3(2) . . ?
N8 O13 Ce1 96.0(2) . . ?
N9 O15 Ce1 98.2(2) . . ?
N9 O16 Ce1 96.9(2) . . ?
N10 O18 Ce1 95.1(2) . . ?
N10 O19 Ce1 98.3(2) . . ?
O3 N5 Ce1 58.48(17) . . ?
O4 N5 Ce1 56.90(17) . . ?
O4 N5 O3 115.2(3) . . ?
O5 N5 Ce1 175.1(3) . . ?
O5 N5 O3 122.6(3) . . ?
O5 N5 O4 122.2(3) . . ?
O6 N6 Ce1 57.16(17) . . ?
O7 N6 Ce1 58.70(17) . . ?
O7 N6 O6 115.6(3) . . ?
O8 N6 Ce1 175.1(3) . . ?
O8 N6 O6 122.1(4) . . ?
O8 N6 O7 122.3(4) . . ?
O9 N7 Ce1 58.79(17) . . ?
O10 N7 Ce1 56.94(18) . . ?
O10 N7 O9 115.7(3) . . ?
O11 N7 Ce1 179.3(3) . . ?
O11 N7 O9 121.9(3) . . ?
O11 N7 O10 122.4(3) . . ?
O12 N8 Ce1 57.23(18) . . ?
O13 N8 Ce1 58.61(18) . . ?
O13 N8 O12 115.7(3) . . ?
O14 N8 Ce1 175.2(3) . . ?
O14 N8 O12 121.7(4) . . ?
O14 N8 O13 122.6(4) . . ?
O15 N9 Ce1 56.71(18) . . ?
O15 N9 O16 114.3(3) . . ?
O16 N9 Ce1 57.63(17) . . ?
O17 N9 Ce1 179.2(3) . . ?
O17 N9 O15 123.5(4) . . ?
O17 N9 O16 122.2(4) . . ?
O18 N10 Ce1 58.85(18) . . ?
O19 N10 Ce1 56.06(18) . . ?
O19 N10 O18 114.8(3) . . ?
O20 N10 Ce1 177.2(3) . . ?
O20 N10 O18 122.5(4) . . ?
O20 N10 O19 122.6(4) . . ?
N11 C29 C30 178.1(9) . . ?
C29 C30 H30A 109.5 . . ?
C29 C30 H30B 109.5 . . ?
C29 C30 H30C 109.5 . . ?
H30A C30 H30B 109.5 . . ?
H30A C30 H30C 109.5 . . ?
H30B C30 H30C 109.5 . . ?
N12 C31 C32 179.4(7) . . ?
C31 C32 H32A 109.5 . . ?
C31 C32 H32B 109.5 . . ?
C31 C32 H32C 109.5 . . ?
H32A C32 H32B 109.5 . . ?
H32A C32 H32C 109.5 . . ?
H32B C32 H32C 109.5 . . ?

loop_
_geom_bond_atom_site_label_1
_geom_bond_atom_site_label_2
_geom_bond_distance
_geom_bond_site_symmetry_2
_geom_bond_publ_flag
Ru1 O1 1.898(3) . ?
Ru1 O2 1.905(2) . ?
Ru1 N1 2.016(3) . ?
Ru1 N2 2.012(3) . ?
Ru1 N3 2.102(3) . ?
Ru1 N4 2.098(3) . ?
O1 C12 1.459(5) . ?
O2 C15 1.452(5) . ?
N1 C1 1.341(5) . ?
N1 C5 1.351(5) . ?
N2 C6 1.358(5) . ?
N2 C10 1.341(5) . ?
N3 C17 1.337(5) . ?
N3 C21 1.344(5) . ?
N4 C23 1.336(5) . ?
N4 C27 1.350(5) . ?
C1 C2 1.385(6) . ?
C1 C12 1.510(6) . ?
C2 H2 0.9500 . ?
C2 C3 1.377(7) . ?
C3 H3 0.9500 . ?
C3 C4 1.391(7) . ?
C4 H4 0.9500 . ?
C4 C5 1.377(6) . ?
C5 C6 1.465(5) . ?
C6 C7 1.388(6) . ?
C7 H7 0.9500 . ?
C7 C8 1.372(7) . ?
C8 H8 0.9500 . ?
C8 C9 1.389(7) . ?
C9 H9 0.9500 . ?
C9 C10 1.383(6) . ?
C10 C15 1.515(6) . ?
C11 H11A 0.9800 . ?
C11 H11B 0.9800 . ?
C11 H11C 0.9800 . ?
C11 C12 1.531(5) . ?
C12 C13 1.530(6) . ?
C13 H13A 0.9800 . ?
C13 H13B 0.9800 . ?
C13 H13C 0.9800 . ?
C14 H14A 0.9800 . ?
C14 H14B 0.9800 . ?
C14 H14C 0.9800 . ?
C14 C15 1.527(5) . ?
C15 C16 1.531(5) . ?
C16 H16A 0.9800 . ?
C16 H16B 0.9800 . ?
C16 H16C 0.9800 . ?
C17 H17 0.9500 . ?
C17 C18 1.373(6) . ?
C18 H18 0.9500 . ?
C18 C19 1.396(6) . ?
C19 C20 1.371(6) . ?
C19 C22 1.501(5) . ?
C20 H20 0.9500 . ?
C20 C21 1.386(6) . ?
C21 H21 0.9500 . ?
C22 H22A 0.9800 . ?
C22 H22B 0.9800 . ?
C22 H22C 0.9800 . ?
C23 H23 0.9500 . ?
C23 C24 1.377(5) . ?
C24 H24 0.9500 . ?
C24 C25 1.389(6) . ?
C25 C26 1.395(6) . ?
C25 C28 1.506(5) . ?
C26 H26 0.9500 . ?
C26 C27 1.379(6) . ?
C27 H27 0.9500 . ?
C28 H28A 0.9800 . ?
C28 H28B 0.9800 . ?
C28 H28C 0.9800 . ?
Ce1 O3 2.523(3) . ?
Ce1 O4 2.489(3) . ?
Ce1 O6 2.473(3) . ?
Ce1 O7 2.509(3) . ?
Ce1 O9 2.511(3) . ?
Ce1 O10 2.471(3) . ?
Ce1 O12 2.498(3) . ?
Ce1 O13 2.529(3) . ?
Ce1 O15 2.490(3) . ?
Ce1 O16 2.508(3) . ?
Ce1 O18 2.506(3) . ?
Ce1 O19 2.445(3) . ?
O3 N5 1.277(4) . ?
O4 N5 1.272(4) . ?
O5 N5 1.207(4) . ?
O6 N6 1.281(4) . ?
O7 N6 1.270(5) . ?
O8 N6 1.218(5) . ?
O9 N7 1.270(4) . ?
O10 N7 1.264(5) . ?
O11 N7 1.217(5) . ?
O12 N8 1.276(5) . ?
O13 N8 1.270(5) . ?
O14 N8 1.217(5) . ?
O15 N9 1.264(5) . ?
O16 N9 1.276(5) . ?
O17 N9 1.208(5) . ?
O18 N10 1.285(5) . ?
O19 N10 1.276(5) . ?
O20 N10 1.202(5) . ?
N11 C29 1.119(8) . ?
C29 C30 1.432(8) . ?
C30 H30A 0.9800 . ?
C30 H30B 0.9800 . ?
C30 H30C 0.9800 . ?
N12 C31 1.141(9) . ?
C31 C32 1.444(9) . ?
C32 H32A 0.9800 . ?
C32 H32B 0.9800 . ?
C32 H32C 0.9800 . ?

loop_
_geom_torsion_atom_site_label_1
_geom_torsion_atom_site_label_2
_geom_torsion_atom_site_label_3
_geom_torsion_atom_site_label_4
_geom_torsion
_geom_torsion_site_symmetry_1
_geom_torsion_site_symmetry_2
_geom_torsion_site_symmetry_3
_geom_torsion_site_symmetry_4
_geom_torsion_publ_flag
Ru1 O1 C12 C1 26.3(4) . . . . ?
Ru1 O1 C12 C11 143.2(3) . . . . ?
Ru1 O1 C12 C13 -95.6(4) . . . . ?
Ru1 O2 C15 C10 22.5(3) . . . . ?
Ru1 O2 C15 C14 -100.7(3) . . . . ?
Ru1 O2 C15 C16 138.5(3) . . . . ?
Ru1 N1 C1 C2 175.7(3) . . . . ?
Ru1 N1 C1 C12 -6.9(4) . . . . ?
Ru1 N1 C5 C4 -176.4(3) . . . . ?
Ru1 N1 C5 C6 3.5(4) . . . . ?
Ru1 N2 C6 C5 4.5(4) . . . . ?
Ru1 N2 C6 C7 -172.9(3) . . . . ?
Ru1 N2 C10 C9 172.6(3) . . . . ?
Ru1 N2 C10 C15 -10.2(4) . . . . ?
Ru1 N3 C17 C18 -179.0(3) . . . . ?
Ru1 N3 C21 C20 -179.8(3) . . . . ?
Ru1 N4 C23 C24 -177.6(3) . . . . ?
Ru1 N4 C27 C26 177.7(3) . . . . ?
O2 Ru1 O1 C12 145.1(2) . . . . ?
N1 Ru1 O1 C12 -24.2(3) . . . . ?
N1 C1 C2 C3 1.6(6) . . . . ?
N1 C1 C12 O1 -10.8(4) . . . . ?
N1 C1 C12 C11 -124.5(4) . . . . ?
N1 C1 C12 C13 111.6(4) . . . . ?
N1 C5 C6 N2 -4.9(4) . . . . ?
N1 C5 C6 C7 172.1(4) . . . . ?
N2 Ru1 O1 C12 -58.6(4) . . . . ?
N2 C6 C7 C8 -0.3(6) . . . . ?
N2 C10 C15 O2 -6.6(4) . . . . ?
N2 C10 C15 C14 116.0(4) . . . . ?
N2 C10 C15 C16 -121.0(3) . . . . ?
N3 Ru1 O1 C12 -123.4(3) . . . . ?
N3 C17 C18 C19 -0.9(7) . . . . ?
N4 Ru1 O1 C12 61.7(3) . . . . ?
N4 C23 C24 C25 -0.8(6) . . . . ?
C1 N1 C5 C4 3.5(5) . . . . ?
C1 N1 C5 C6 -176.7(3) . . . . ?
C1 C2 C3 C4 1.6(6) . . . . ?
C2 C1 C12 O1 166.4(4) . . . . ?
C2 C1 C12 C11 52.6(5) . . . . ?
C2 C1 C12 C13 -71.3(5) . . . . ?
C2 C3 C4 C5 -2.3(6) . . . . ?
C3 C4 C5 N1 -0.2(5) . . . . ?
C3 C4 C5 C6 -180.0(4) . . . . ?
C4 C5 C6 N2 174.9(3) . . . . ?
C4 C5 C6 C7 -8.0(6) . . . . ?
C5 N1 C1 C2 -4.2(5) . . . . ?
C5 N1 C1 C12 173.2(3) . . . . ?
C5 C6 C7 C8 -177.2(4) . . . . ?
C6 N2 C10 C9 -4.1(5) . . . . ?
C6 N2 C10 C15 173.1(3) . . . . ?
C6 C7 C8 C9 -2.6(6) . . . . ?
C7 C8 C9 C10 2.3(6) . . . . ?
C8 C9 C10 N2 1.1(6) . . . . ?
C8 C9 C10 C15 -175.7(4) . . . . ?
C9 C10 C15 O2 170.3(4) . . . . ?
C9 C10 C15 C14 -67.1(5) . . . . ?
C9 C10 C15 C16 56.0(5) . . . . ?
C10 N2 C6 C5 -178.9(3) . . . . ?
C10 N2 C6 C7 3.7(5) . . . . ?
C12 C1 C2 C3 -175.4(4) . . . . ?
C17 N3 C21 C20 2.1(6) . . . . ?
C17 C18 C19 C20 1.8(6) . . . . ?
C17 C18 C19 C22 -177.4(4) . . . . ?
C18 C19 C20 C21 -0.9(6) . . . . ?
C19 C20 C21 N3 -1.1(7) . . . . ?
C21 N3 C17 C18 -1.1(6) . . . . ?
C22 C19 C20 C21 178.4(4) . . . . ?
C23 N4 C27 C26 -0.8(6) . . . . ?
C23 C24 C25 C26 0.6(6) . . . . ?
C23 C24 C25 C28 -179.4(4) . . . . ?
C24 C25 C26 C27 -0.6(6) . . . . ?
C25 C26 C27 N4 0.7(6) . . . . ?
C27 N4 C23 C24 0.8(6) . . . . ?
C28 C25 C26 C27 179.4(4) . . . . ?
Ce1 O3 N5 O4 -5.2(3) . . . . ?
Ce1 O3 N5 O5 174.3(3) . . . . ?
Ce1 O4 N5 O3 5.3(3) . . . . ?
Ce1 O4 N5 O5 -174.2(3) . . . . ?
Ce1 O6 N6 O7 -5.3(3) . . . . ?
Ce1 O6 N6 O8 174.3(3) . . . . ?
Ce1 O7 N6 O6 5.2(3) . . . . ?
Ce1 O7 N6 O8 -174.3(3) . . . . ?
Ce1 O9 N7 O10 -0.9(3) . . . . ?
Ce1 O9 N7 O11 179.9(4) . . . . ?
Ce1 O10 N7 O9 0.9(3) . . . . ?
Ce1 O10 N7 O11 -179.9(4) . . . . ?
Ce1 O12 N8 O13 -4.1(4) . . . . ?
Ce1 O12 N8 O14 174.5(4) . . . . ?
Ce1 O13 N8 O12 4.0(4) . . . . ?
Ce1 O13 N8 O14 -174.5(4) . . . . ?
Ce1 O15 N9 O16 -1.1(3) . . . . ?
Ce1 O15 N9 O17 179.0(4) . . . . ?
Ce1 O16 N9 O15 1.1(3) . . . . ?
Ce1 O16 N9 O17 -179.0(3) . . . . ?
Ce1 O18 N10 O19 3.2(3) . . . . ?
Ce1 O18 N10 O20 -177.1(3) . . . . ?
Ce1 O19 N10 O18 -3.3(3) . . . . ?
Ce1 O19 N10 O20 177.0(3) . . . . ?

loop_
_smtbx_masks_void_nr
_smtbx_masks_void_average_x
_smtbx_masks_void_average_y
_smtbx_masks_void_average_z
_smtbx_masks_void_volume
_smtbx_masks_void_count_electrons
_smtbx_masks_void_content
1 -0.057 0.027 0.092 9.5 0.0 ?
2 0.057 -0.027 0.908 9.5 0.0 ?
3 0.000 0.500 0.500 154.6 38.3 '2 CH3CN'
